data_7237833
loop_
_publ_author_name
'Chen, Junru'
'Rahman, Naveed Ur'
'Mao, Zhu'
'Zhao, Juan'
'Yang, Zhiyong'
'Liu, Siwei'
'Zhang, Yi'
'Chi, Zhenguo'

_publ_section_title
;
 Achievement of persistent and efficient organic room-temperature
 phosphorescence with temperature-response by adjusting the proportion of
 excited-state configurations in coupled molecules
;
_journal_issue 27
_journal_name_full 'Journal of Materials Chemistry C'
_journal_page_first 8250
_journal_paper_doi 10.1039/C9TC01870K
_journal_volume 7
_journal_year 2019
_chemical_formula_moiety 'C25 H18 O3 S2'
_chemical_formula_sum 'C25 H18 O3 S2'
_chemical_formula_weight 430.55
_space_group_crystal_system monoclinic
_space_group_IT_number 14
_space_group_name_Hall '-P 2yn'
_space_group_name_H-M_alt 'P 1 21/n 1'
_symmetry_Int_Tables_number 14
_atom_sites_solution_primary iterative
_audit_creation_date 2017-03-01
_audit_creation_method
;
Olex2 1.2
(compiled 2016.11.07 svn.r3352 for OlexSys, GUI svn.r5261)
;
_cell_angle_alpha 90
_cell_angle_beta 91.70(2)
_cell_angle_gamma 90
_cell_formula_units_Z 4
_cell_length_a 7.1560(18)
_cell_length_b 7.9129(18)
_cell_length_c 35.708(10)
_cell_measurement_reflns_used 3026
_cell_measurement_temperature 298
_cell_measurement_theta_max 61.5980
_cell_measurement_theta_min 4.9300
_cell_volume 2021.1(9)
_computing_cell_refinement
;
CrysAlisPro, Agilent Technologies,
Version 1.171.36.28 (release 01-02-2013 CrysAlis171 .NET)
(compiled Feb  1 2013,16:14:44)
;
_computing_data_collection
;
CrysAlisPro, Agilent Technologies,
Version 1.171.36.28 (release 01-02-2013 CrysAlis171 .NET)
(compiled Feb  1 2013,16:14:44)
;
_computing_data_reduction
;
CrysAlisPro, Agilent Technologies,
Version 1.171.36.28 (release 01-02-2013 CrysAlis171 .NET)
(compiled Feb  1 2013,16:14:44)
;
_computing_molecular_graphics 'Olex2 (Dolomanov et al., 2009)'
_computing_publication_material 'Olex2 (Dolomanov et al., 2009)'
_computing_structure_refinement 'olex2.refine (Bourhis et al., 2015)'
_computing_structure_solution 'olex2.solve (Bourhis et al., 2015)'
_diffrn_ambient_temperature 298
_diffrn_detector_area_resol_mean 16.0855
_diffrn_measured_fraction_theta_full 0.9416
_diffrn_measured_fraction_theta_max 0.9416
_diffrn_measurement_details
;
#__ type_ start__ end____ width___ exp.time_
  1 omega  -38.00   60.00   1.0000   14.0000
omega____ theta____ kappa____ phi______ frames
    -       34.3979  -37.0000  150.0000 98

#__ type_ start__ end____ width___ exp.time_
  2 omega   14.00   95.00   1.0000   14.0000
omega____ theta____ kappa____ phi______ frames
    -       34.3979   57.0000  -60.0000 81

#__ type_ start__ end____ width___ exp.time_
  3 omega   19.00   71.00   1.0000   56.0000
omega____ theta____ kappa____ phi______ frames
    -       88.6885  -45.0000  -60.0000 52

#__ type_ start__ end____ width___ exp.time_
  4 omega   21.00   68.00   1.0000   56.0000
omega____ theta____ kappa____ phi______ frames
    -       88.6885  -30.0000  -30.0000 47

#__ type_ start__ end____ width___ exp.time_
  5 omega   27.00   83.00   1.0000   56.0000
omega____ theta____ kappa____ phi______ frames
    -       88.6885  -94.0000  120.0000 56

#__ type_ start__ end____ width___ exp.time_
  6 omega   17.00   59.00   1.0000   56.0000
omega____ theta____ kappa____ phi______ frames
    -       88.6885  -30.0000 -150.0000 42

#__ type_ start__ end____ width___ exp.time_
  7 omega   26.00   68.00   1.0000   56.0000
omega____ theta____ kappa____ phi______ frames
    -       88.6885  -30.0000 -120.0000 42

#__ type_ start__ end____ width___ exp.time_
  8 omega   42.00   90.00   1.0000   56.0000
omega____ theta____ kappa____ phi______ frames
    -       88.6885 -111.0000  -30.0000 48

#__ type_ start__ end____ width___ exp.time_
  9 omega   34.00   63.00   1.0000   56.0000
omega____ theta____ kappa____ phi______ frames
    -       88.6885  -30.0000    0.0000 29

#__ type_ start__ end____ width___ exp.time_
 10 omega   17.00   65.00   1.0000   56.0000
omega____ theta____ kappa____ phi______ frames
    -       88.6885  -94.0000 -150.0000 48
;
_diffrn_measurement_device_type 'Xcalibur, Sapphire3, Gemini ultra'
_diffrn_measurement_method '\w scans'
_diffrn_orient_matrix_UB_11 0.1053739000
_diffrn_orient_matrix_UB_12 0.0544883000
_diffrn_orient_matrix_UB_13 -0.0348559000
_diffrn_orient_matrix_UB_21 0.1878324000
_diffrn_orient_matrix_UB_22 -0.0174819000
_diffrn_orient_matrix_UB_23 0.0219791000
_diffrn_orient_matrix_UB_31 0.0131851000
_diffrn_orient_matrix_UB_32 -0.1864967000
_diffrn_orient_matrix_UB_33 -0.0122860000
_diffrn_radiation_monochromator mirror
_diffrn_radiation_type 'Cu K\a'
_diffrn_radiation_wavelength 1.54184
_diffrn_reflns_av_R_equivalents 0.0238
_diffrn_reflns_av_unetI/netI 0.0305
_diffrn_reflns_limit_h_max 8
_diffrn_reflns_limit_h_min -8
_diffrn_reflns_limit_k_max 5
_diffrn_reflns_limit_k_min -8
_diffrn_reflns_limit_l_max 28
_diffrn_reflns_limit_l_min -40
_diffrn_reflns_number 4832
_diffrn_reflns_theta_full 61.7702
_diffrn_reflns_theta_max 61.77
_diffrn_reflns_theta_min 4.96
_diffrn_source 'Enhance Ultra (Cu) X-ray Source'
_exptl_absorpt_coefficient_mu 2.595
_exptl_absorpt_correction_T_max 1.00000
_exptl_absorpt_correction_T_min 0.72543
_exptl_absorpt_correction_type multi-scan
_exptl_absorpt_process_details
;
CrysAlisPro, Agilent Technologies,
Version 1.171.36.28 (release 01-02-2013 CrysAlis171 .NET)
(compiled Feb  1 2013,16:14:44)
Empirical absorption correction using spherical harmonics,
 implemented in SCALE3 ABSPACK scaling algorithm.
;
_exptl_crystal_colour
;
;
_exptl_crystal_density_diffrn 1.4149
_exptl_crystal_description
;
;
_exptl_crystal_F_000 901.1584
_refine_diff_density_max 0.1573
_refine_diff_density_min -0.3017
_refine_diff_density_rms 0.0568
_refine_ls_d_res_high 0.8750
_refine_ls_d_res_low 8.9232
_refine_ls_goodness_of_fit_ref 1.0544
_refine_ls_hydrogen_treatment constr
_refine_ls_matrix_type full
_refine_ls_number_constraints 34
_refine_ls_number_parameters 271
_refine_ls_number_reflns 2967
_refine_ls_number_restraints 0
_refine_ls_restrained_S_all 1.0544
_refine_ls_R_factor_all 0.0362
_refine_ls_R_factor_gt 0.0336
_refine_ls_shift/su_max 0.0000
_refine_ls_shift/su_mean 0.0000
_refine_ls_structure_factor_coef Fsqd
_refine_ls_weighting_details 'w=1/[\s^2^(Fo^2^)+(0.0485P)^2^+0.4580P] where P=(Fo^2^+2Fc^2^)/3'
_refine_ls_weighting_scheme calc
_refine_ls_wR_factor_gt 0.0882
_refine_ls_wR_factor_ref 0.0903
_reflns_Friedel_coverage 0.0
_reflns_limit_h_max 7
_reflns_limit_h_min -8
_reflns_limit_k_max 8
_reflns_limit_k_min 0
_reflns_limit_l_max 40
_reflns_limit_l_min -6
_reflns_number_gt 2719
_reflns_number_total 2967
_reflns_threshold_expression I>=2u(I)
_cod_data_source_file c9tc01870k6.cif
_cod_data_source_block exp_21661
_cod_original_sg_symbol_Hall '-P 2ybc (x-z,y,z)'
_cod_database_code 7237833
_reflns_odcompleteness_completeness 97.30
_reflns_odcompleteness_iscentric 1
_reflns_odcompleteness_theta 58.86
_olex2_refinement_description
;
1. Fixed Uiso
 At 1.2 times of:
  All C(H) groups
 At 1.5 times of:
  All C(H,H,H) groups
2.a Aromatic/amide H refined with riding coordinates:
 C6aa(H6aa), C2aa(H2aa), C9ba(H9ba), C5aa(H5aa), C3ca(H3ca), C7ba(H7ba),
 C4aa(H4aa), C4ba(H4ba), C1(H1), C8ba(H8ba), C1ba(H1ba), C2ca(H2ca), C0ca(H0ca),
  C1ca(H1ca), C8aa(H8aa)
2.b Idealised Me refined as rotating group:
 C2(H2a,H2b,H2c)
;
_olex2_submission_special_instructions 'No special instructions were received'

loop_
_space_group_symop_id
_space_group_symop_operation_xyz
1 x,y,z
2 -x+1/2,y+1/2,-z+1/2
3 -x,-y,-z
4 x-1/2,-y-1/2,z-1/2

loop_
_atom_site_label
_atom_site_type_symbol
_atom_site_fract_x
_atom_site_fract_y
_atom_site_fract_z
_atom_site_U_iso_or_equiv
_atom_site_adp_type
_atom_site_occupancy
_atom_site_refinement_flags_posn
S7aa S 0.24895(7) 0.34352(6) 0.675557(12) 0.05146(16) Uani 1.000000 .
S1aa S 0.29100(7) 0.63138(6) 0.505112(12) 0.04944(16) Uani 1.000000 .
O2aa O 0.4377(2) 0.3571(2) 0.69042(4) 0.0672(4) Uani 1.000000 .
O O -0.2085(2) 0.3944(2) 0.80812(4) 0.0686(4) Uani 1.000000 .
C0aa C 0.2466(2) 0.8380(2) 0.52066(5) 0.0404(4) Uani 1.000000 .
C1aa C 0.2545(2) 0.9568(2) 0.49152(5) 0.0417(4) Uani 1.000000 .
C2aa C 0.1005(2) 0.6129(2) 0.58450(5) 0.0446(4) Uani 1.000000 .
C3aa C 0.2170(3) 0.5126(2) 0.64359(5) 0.0445(4) Uani 1.000000 .
C4aa C 0.0602(3) 0.4563(3) 0.77631(5) 0.0556(5) Uani 1.000000 .
C5aa C 0.3189(3) 0.6598(2) 0.64855(5) 0.0513(5) Uani 1.000000 .
C1 C 0.1963(2) 1.0579(2) 0.56457(5) 0.0470(4) Uani 1.000000 .
C6aa C 0.1038(2) 0.4892(2) 0.61177(5) 0.0455(4) Uani 1.000000 .
C8aa C 0.3543(3) 0.6011(3) 0.42873(5) 0.0568(5) Uani 1.000000 .
C9aa C 0.2078(2) 0.7593(2) 0.58809(4) 0.0413(4) Uani 1.000000 .
C0ba C 0.3158(2) 0.7023(2) 0.45930(5) 0.0463(4) Uani 1.000000 .
C1ba C 0.2325(3) 1.1273(2) 0.49989(5) 0.0481(4) Uani 1.000000 .
C2ba C 0.2903(2) 0.8771(2) 0.45599(5) 0.0454(4) Uani 1.000000 .
C3ba C 0.2156(2) 0.8860(2) 0.55762(5) 0.0405(4) Uani 1.000000 .
C4ba C 0.1685(3) 0.4519(2) 0.74542(5) 0.0529(5) Uani 1.000000 .
C5ba C 0.0995(3) 0.3722(2) 0.71323(5) 0.0463(4) Uani 1.000000 .
C6ba C -0.1165(3) 0.3849(2) 0.77553(5) 0.0504(5) Uani 1.000000 .
C7ba C -0.1879(3) 0.3104(3) 0.74307(6) 0.0603(5) Uani 1.000000 .
C8ba C 0.2044(3) 1.1769(2) 0.53608(6) 0.0510(5) Uani 1.000000 .
C9ba C 0.3132(3) 0.7829(2) 0.62131(5) 0.0499(4) Uani 1.000000 .
C0ca C 0.3349(3) 0.8502(3) 0.39014(6) 0.0641(6) Uani 1.000000 .
C1ca C 0.3627(3) 0.6767(3) 0.39419(6) 0.0627(6) Uani 1.000000 .
C2ca C 0.2995(3) 0.9502(3) 0.42045(5) 0.0561(5) Uani 1.000000 .
C3ca C -0.0774(3) 0.3041(3) 0.71218(5) 0.0580(5) Uani 1.000000 .
O4ca O 0.1905(2) 0.19061(17) 0.65678(4) 0.0662(4) Uani 1.000000 .
C2 C -0.3845(4) 0.3123(5) 0.81093(8) 0.0999(10) Uani 1.000000 .
H6aa H 0.0317(2) 0.3921(2) 0.60887(5) 0.0545(5) Uiso 1.000000 R
H2aa H 0.0245(2) 0.5982(2) 0.56316(5) 0.0535(5) Uiso 1.000000 R
H9ba H 0.3800(3) 0.8826(2) 0.62501(5) 0.0598(5) Uiso 1.000000 R
H5aa H 0.3914(3) 0.6756(2) 0.67031(5) 0.0616(6) Uiso 1.000000 R
H3ca H -0.1231(3) 0.2531(3) 0.69030(5) 0.0695(6) Uiso 1.000000 R
H7ba H -0.3080(3) 0.2654(3) 0.74216(6) 0.0724(6) Uiso 1.000000 R
H4aa H 0.1058(3) 0.5079(3) 0.79813(5) 0.0667(6) Uiso 1.000000 R
H4ba H 0.2864(3) 0.5014(2) 0.74595(5) 0.0635(6) Uiso 1.000000 R
H1 H 0.1775(2) 1.0941(2) 0.58894(5) 0.0565(5) Uiso 1.000000 R
H8ba H 0.1907(3) 1.2910(2) 0.54159(6) 0.0612(5) Uiso 1.000000 R
H1ba H 0.2369(3) 1.2077(2) 0.48092(5) 0.0577(5) Uiso 1.000000 R
H2ca H 0.2816(3) 1.0659(3) 0.41740(5) 0.0673(6) Uiso 1.000000 R
H0ca H 0.3406(3) 0.8989(3) 0.36650(6) 0.0769(7) Uiso 1.000000 R
H1ca H 0.3873(3) 0.6114(3) 0.37326(6) 0.0753(7) Uiso 1.000000 R
H8aa H 0.3738(3) 0.4856(3) 0.43155(5) 0.0681(6) Uiso 1.000000 R
H2a H -0.4706(11) 0.357(2) 0.7924(5) 0.1498(15) Uiso 1.000000 GR
H2b H -0.3693(7) 0.1932(6) 0.8069(7) 0.1498(15) Uiso 1.000000 GR
H2c H -0.4323(17) 0.331(3) 0.8354(3) 0.1498(15) Uiso 1.000000 GR

loop_
_atom_site_aniso_label
_atom_site_aniso_U_11
_atom_site_aniso_U_22
_atom_site_aniso_U_33
_atom_site_aniso_U_12
_atom_site_aniso_U_13
_atom_site_aniso_U_23
S7aa 0.0692(3) 0.0482(3) 0.0368(2) 0.0079(2) -0.0006(2) 0.00739(19)
S1aa 0.0663(3) 0.0409(3) 0.0414(3) 0.0039(2) 0.0064(2) 0.00330(18)
O2aa 0.0636(9) 0.0844(11) 0.0534(8) 0.0154(7) -0.0028(7) 0.0177(7)
O 0.0794(10) 0.0743(10) 0.0529(8) -0.0120(8) 0.0139(7) -0.0064(7)
C0aa 0.0391(9) 0.0396(9) 0.0425(9) -0.0007(7) 0.0013(7) 0.0055(7)
C1aa 0.0359(9) 0.0473(10) 0.0417(9) -0.0018(7) -0.0002(7) 0.0092(8)
C2aa 0.0468(10) 0.0484(10) 0.0383(9) -0.0025(8) -0.0046(7) 0.0047(8)
C3aa 0.0536(10) 0.0451(10) 0.0350(8) 0.0031(8) 0.0024(7) 0.0037(7)
C4aa 0.0764(13) 0.0513(11) 0.0386(9) -0.0136(10) -0.0046(9) -0.0068(8)
C5aa 0.0645(12) 0.0549(11) 0.0341(9) -0.0047(9) -0.0055(8) 0.0001(8)
C1 0.0514(10) 0.0432(10) 0.0465(10) 0.0004(8) 0.0017(8) -0.0011(8)
C6aa 0.0510(10) 0.0424(9) 0.0428(9) -0.0056(8) -0.0008(7) 0.0045(8)
C8aa 0.0540(11) 0.0666(13) 0.0499(11) -0.0025(10) 0.0038(8) -0.0055(10)
C9aa 0.0461(9) 0.0406(9) 0.0373(8) 0.0020(7) 0.0039(7) 0.0009(7)
C0ba 0.0427(9) 0.0553(11) 0.0411(9) -0.0016(8) 0.0014(7) 0.0013(8)
C1ba 0.0477(10) 0.0430(10) 0.0535(10) -0.0017(8) -0.0006(8) 0.0151(8)
C2ba 0.0366(9) 0.0581(11) 0.0414(9) -0.0040(8) 0.0009(7) 0.0084(8)
C3ba 0.0406(9) 0.0399(9) 0.0408(9) -0.0022(7) 0.0002(7) 0.0046(7)
C4ba 0.0635(11) 0.0525(11) 0.0424(10) -0.0139(9) -0.0036(8) 0.0010(8)
C5ba 0.0638(11) 0.0402(9) 0.0345(8) -0.0014(8) -0.0053(8) 0.0067(7)
C6ba 0.0652(12) 0.0449(10) 0.0411(9) -0.0028(9) 0.0004(8) 0.0029(8)
C7ba 0.0600(12) 0.0700(13) 0.0504(11) -0.0142(10) -0.0071(9) 0.0006(10)
C8ba 0.0552(11) 0.0366(9) 0.0610(12) 0.0002(8) 0.0015(9) 0.0045(8)
C9ba 0.0615(11) 0.0462(10) 0.0416(9) -0.0092(9) -0.0014(8) -0.0013(8)
C0ca 0.0562(12) 0.0979(18) 0.0382(10) -0.0130(11) 0.0024(8) 0.0102(11)
C1ca 0.0542(11) 0.0908(17) 0.0436(10) -0.0095(11) 0.0066(9) -0.0076(11)
C2ca 0.0524(11) 0.0701(13) 0.0457(10) -0.0063(9) 0.0019(8) 0.0151(10)
C3ca 0.0711(13) 0.0637(12) 0.0383(9) -0.0128(10) -0.0125(9) -0.0036(9)
O4ca 0.1129(12) 0.0429(7) 0.0427(7) 0.0089(8) 0.0010(7) 0.0015(6)
C2 0.0853(18) 0.132(3) 0.0837(18) -0.0286(18) 0.0260(15) -0.0063(18)

loop_
_atom_type_symbol
_atom_type_scat_dispersion_real
_atom_type_scat_dispersion_imag
_atom_type_scat_Cromer_Mann_a1
_atom_type_scat_Cromer_Mann_a2
_atom_type_scat_Cromer_Mann_a3
_atom_type_scat_Cromer_Mann_a4
_atom_type_scat_Cromer_Mann_b1
_atom_type_scat_Cromer_Mann_b2
_atom_type_scat_Cromer_Mann_b3
_atom_type_scat_Cromer_Mann_b4
_atom_type_scat_Cromer_Mann_c
_atom_type_scat_source
_atom_type_scat_dispersion_source
H 0.00000 0.00000 0.49300 0.32291 0.14019 0.04081 10.51090 26.12570 3.14236 57.79970 0.0030380000826 'International Tables Volume C Table 6.1.1.4 (pp. 500-502)' 'Henke, Gullikson and Davis, At. Data and Nucl. Data Tables, 1993, 54, 2'
C 0.01920 0.00962 2.31000 1.02000 1.58860 0.86500 20.84390 10.20750 0.56870 51.65120 0.215599998832 'International Tables Volume C Table 6.1.1.4 (pp. 500-502)' 'Henke, Gullikson and Davis, At. Data and Nucl. Data Tables, 1993, 54, 2'
S 0.33537 0.55136 6.90530 5.20340 1.43790 1.58630 1.46790 22.21510 0.25360 56.17200 0.866900026798 'International Tables Volume C Table 6.1.1.4 (pp. 500-502)' 'Henke, Gullikson and Davis, At. Data and Nucl. Data Tables, 1993, 54, 2'
O 0.05239 0.03377 3.04850 2.28680 1.54630 0.86700 13.27710 5.70110 0.32390 32.90890 0.250800013542 'International Tables Volume C Table 6.1.1.4 (pp. 500-502)' 'Henke, Gullikson and Davis, At. Data and Nucl. Data Tables, 1993, 54, 2'

loop_
_geom_angle_atom_site_label_1
_geom_angle_atom_site_label_2
_geom_angle_atom_site_label_3
_geom_angle
C3aa S7aa O2aa 106.46(9)
C5ba S7aa O2aa 107.05(9)
C5ba S7aa C3aa 109.03(8)
O4ca S7aa O2aa 119.38(10)
O4ca S7aa C3aa 107.75(8)
O4ca S7aa C5ba 106.88(9)
C0ba S1aa C0aa 91.21(9)
C2 O C6ba 119.21(18)
C1aa C0aa S1aa 112.13(13)
C3ba C0aa S1aa 125.86(13)
C3ba C0aa C1aa 121.95(16)
C1ba C1aa C0aa 118.85(16)
C2ba C1aa C0aa 111.74(16)
C2ba C1aa C1ba 129.40(16)
C9aa C2aa C6aa 121.75(15)
H2aa C2aa C6aa 119.13(10)
H2aa C2aa C9aa 119.13(9)
C5aa C3aa S7aa 119.79(13)
C6aa C3aa S7aa 119.26(14)
C6aa C3aa C5aa 120.63(16)
C6ba C4aa C4ba 120.82(17)
H4aa C4aa C4ba 119.59(11)
H4aa C4aa C6ba 119.59(11)
C9ba C5aa C3aa 120.08(16)
H5aa C5aa C3aa 119.96(10)
H5aa C5aa C9ba 119.96(11)
C8ba C1 C3ba 121.75(17)
H1 C1 C3ba 119.13(10)
H1 C1 C8ba 119.13(11)
C3aa C6aa C2aa 118.74(16)
H6aa C6aa C2aa 120.63(10)
H6aa C6aa C3aa 120.63(11)
C1ca C8aa C0ba 118.0(2)
H8aa C8aa C0ba 120.98(12)
H8aa C8aa C1ca 120.98(14)
C3ba C9aa C2aa 121.82(15)
C9ba C9aa C2aa 118.09(16)
C9ba C9aa C3ba 120.08(15)
C8aa C0ba S1aa 125.47(16)
C2ba C0ba S1aa 112.37(13)
C2ba C0ba C8aa 122.16(17)
C8ba C1ba C1aa 120.00(17)
H1ba C1ba C1aa 120.00(10)
H1ba C1ba C8ba 120.00(11)
C0ba C2ba C1aa 112.50(15)
C2ca C2ba C1aa 129.08(18)
C2ca C2ba C0ba 118.41(18)
C1 C3ba C0aa 116.97(16)
C9aa C3ba C0aa 121.36(15)
C9aa C3ba C1 121.66(16)
C5ba C4ba C4aa 118.91(18)
H4ba C4ba C4aa 120.55(11)
H4ba C4ba C5ba 120.55(12)
C4ba C5ba S7aa 118.87(15)
C3ca C5ba S7aa 120.58(14)
C3ca C5ba C4ba 120.32(18)
C4aa C6ba O 115.23(16)
C7ba C6ba O 124.45(19)
C7ba C6ba C4aa 120.31(18)
C3ca C7ba C6ba 118.68(19)
H7ba C7ba C6ba 120.66(12)
H7ba C7ba C3ca 120.66(11)
C1ba C8ba C1 120.47(17)
H8ba C8ba C1 119.76(11)
H8ba C8ba C1ba 119.76(11)
C9aa C9ba C5aa 120.56(17)
H9ba C9ba C5aa 119.72(11)
H9ba C9ba C9aa 119.72(10)
C2ca C0ca C1ca 121.05(19)
H0ca C0ca C1ca 119.47(12)
H0ca C0ca C2ca 119.47(13)
C0ca C1ca C8aa 120.8(2)
H1ca C1ca C8aa 119.61(14)
H1ca C1ca C0ca 119.61(12)
C0ca C2ca C2ba 119.5(2)
H2ca C2ca C2ba 120.23(13)
H2ca C2ca C0ca 120.23(13)
C7ba C3ca C5ba 120.92(17)
H3ca C3ca C5ba 119.54(11)
H3ca C3ca C7ba 119.54(11)
H2a C2 O 109.5
H2b C2 O 109.5
H2b C2 H2a 109.5
H2c C2 O 109.5
H2c C2 H2a 109.5
H2c C2 H2b 109.5

loop_
_geom_bond_atom_site_label_1
_geom_bond_atom_site_label_2
_geom_bond_distance
S7aa O2aa 1.4405(16)
S7aa C3aa 1.7690(18)
S7aa C5ba 1.758(2)
S7aa O4ca 1.4394(15)
S1aa C0aa 1.7588(18)
S1aa C0ba 1.7437(18)
O C6ba 1.356(2)
O C2 1.423(3)
C0aa C1aa 1.404(2)
C0aa C3ba 1.397(2)
C1aa C1ba 1.392(3)
C1aa C2ba 1.446(3)
C2aa C6aa 1.380(2)
C2aa C9aa 1.394(3)
C2aa H2aa 0.9300
C3aa C5aa 1.383(3)
C3aa C6aa 1.388(3)
C4aa C4ba 1.367(3)
C4aa C6ba 1.385(3)
C4aa H4aa 0.9300
C5aa C9ba 1.376(3)
C5aa H5aa 0.9300
C1 C3ba 1.390(3)
C1 C8ba 1.389(3)
C1 H1 0.9300
C6aa H6aa 0.9300
C8aa C0ba 1.388(3)
C8aa C1ca 1.374(3)
C8aa H8aa 0.9300
C9aa C3ba 1.482(2)
C9aa C9ba 1.399(2)
C0ba C2ba 1.400(3)
C1ba C8ba 1.371(3)
C1ba H1ba 0.9300
C2ba C2ca 1.398(3)
C4ba C5ba 1.388(3)
C4ba H4ba 0.9300
C5ba C3ca 1.376(3)
C6ba C7ba 1.384(3)
C7ba C3ca 1.377(3)
C7ba H7ba 0.9300
C8ba H8ba 0.9300
C9ba H9ba 0.9300
C0ca C1ca 1.394(3)
C0ca C2ca 1.370(3)
C0ca H0ca 0.9300
C1ca H1ca 0.9300
C2ca H2ca 0.9300
C3ca H3ca 0.9300
C2 H2a 0.9600
C2 H2b 0.9600
C2 H2c 0.9600
